data_4500922
loop_
_publ_author_name
'L\"u, Jian'
'Han, Li-Wei'
'Lin, Jing-Xiang'
'Cao, Rong'

_publ_section_title
;
 Supramolecular Organic Frameworks of Brominated Bisphenol Derivatives
 with Organoamines
;
_journal_issue 8
_journal_name_full 'Crystal Growth &amp; Design'
_journal_page_first 3551
_journal_paper_doi 10.1021/cg200520w
_journal_volume 11
_journal_year 2011
_chemical_formula_sum 'C21 H24 Br4 N4 O2'
_chemical_formula_weight 684.08
_chemical_name_systematic
; 
 ? 
;
_space_group_IT_number 2
_symmetry_cell_setting triclinic
_symmetry_space_group_name_Hall '-P 1'
_symmetry_space_group_name_H-M 'P -1'
_atom_sites_solution_hydrogens geom
_atom_sites_solution_primary direct
_atom_sites_solution_secondary difmap
_audit_creation_method SHELXL-97
_cell_angle_alpha 103.659(6)
_cell_angle_beta 102.636(5)
_cell_angle_gamma 90.701(5)
_cell_formula_units_Z 2
_cell_length_a 7.3315(4)
_cell_length_b 11.6404(8)
_cell_length_c 14.9647(11)
_cell_measurement_reflns_used 5466
_cell_measurement_temperature 293(2)
_cell_measurement_theta_max 28.79
_cell_measurement_theta_min 2.57
_cell_volume 1208.18(14)
_computing_cell_refinement
;
CrysAlisPro, Agilent Technologies,
Version 1.171.34.49 (release 20-01-2011 CrysAlis171 .NET)
(compiled Jan 20 2011,15:58:25)
;
_computing_data_collection
;
CrysAlisPro, Agilent Technologies,
Version 1.171.34.49 (release 20-01-2011 CrysAlis171 .NET)
(compiled Jan 20 2011,15:58:25)
;
_computing_data_reduction
;
CrysAlisPro, Agilent Technologies,
Version 1.171.34.49 (release 20-01-2011 CrysAlis171 .NET)
(compiled Jan 20 2011,15:58:25)
;
_computing_molecular_graphics 'SHELXL-97 (Sheldrick, 1997)'
_computing_publication_material 'SHELXL-97 (Sheldrick, 1997)'
_computing_structure_refinement 'SHELXL-97 (Sheldrick, 1997)'
_computing_structure_solution 'SHELXS-97 (Sheldrick, 1990)'
_diffrn_ambient_temperature 293(2)
_diffrn_measured_fraction_theta_full 0.999
_diffrn_measured_fraction_theta_max 0.867
_diffrn_measurement_device_type 'Xcalibur, Eos'
_diffrn_measurement_method '\w scans'
_diffrn_radiation_monochromator graphite
_diffrn_radiation_source 'fine-focus sealed tube'
_diffrn_radiation_type MoK\a
_diffrn_radiation_wavelength 0.71073
_diffrn_reflns_av_R_equivalents 0.0354
_diffrn_reflns_av_sigmaI/netI 0.0935
_diffrn_reflns_limit_h_max 9
_diffrn_reflns_limit_h_min -9
_diffrn_reflns_limit_k_max 15
_diffrn_reflns_limit_k_min -14
_diffrn_reflns_limit_l_max 18
_diffrn_reflns_limit_l_min -19
_diffrn_reflns_number 11316
_diffrn_reflns_theta_full 25.00
_diffrn_reflns_theta_max 28.79
_diffrn_reflns_theta_min 2.57
_diffrn_standards_decay_% none
_diffrn_standards_interval_count none
_diffrn_standards_interval_time none
_diffrn_standards_number none
_exptl_absorpt_coefficient_mu 6.688
_exptl_absorpt_correction_T_max 0.367
_exptl_absorpt_correction_T_min 0.312
_exptl_absorpt_correction_type multi-scan
_exptl_absorpt_process_details
;
CrysAlisPro, Agilent Technologies,
Version 1.171.34.49 (release 20-01-2011 CrysAlis171 .NET)
(compiled Jan 20 2011,15:58:25)
Empirical absorption correction using spherical harmonics,
 implemented in SCALE3 ABSPACK scaling algorithm.
;
_exptl_crystal_colour colorless
_exptl_crystal_density_diffrn 1.880
_exptl_crystal_density_method 'not measured'
_exptl_crystal_description prism
_exptl_crystal_F_000 668
_exptl_crystal_size_max 0.4
_exptl_crystal_size_mid 0.15
_exptl_crystal_size_min 0.15
_refine_diff_density_max 1.095
_refine_diff_density_min -0.706
_refine_diff_density_rms 0.094
_refine_ls_extinction_method none
_refine_ls_goodness_of_fit_ref 0.908
_refine_ls_hydrogen_treatment mixed
_refine_ls_matrix_type full
_refine_ls_number_parameters 328
_refine_ls_number_reflns 5466
_refine_ls_number_restraints 0
_refine_ls_restrained_S_all 0.908
_refine_ls_R_factor_all 0.1041
_refine_ls_R_factor_gt 0.0452
_refine_ls_shift/su_max 0.001
_refine_ls_shift/su_mean 0.000
_refine_ls_structure_factor_coef Fsqd
_refine_ls_weighting_details 'calc w=1/[\s^2^(Fo^2^)+(0.0509P)^2^+0.0000P] where P=(Fo^2^+2Fc^2^)/3'
_refine_ls_weighting_scheme calc
_refine_ls_wR_factor_gt 0.0958
_refine_ls_wR_factor_ref 0.1054
_reflns_number_gt 2893
_reflns_number_total 5466
_reflns_threshold_expression >2sigma(I)
_cod_data_source_file cg200520w_si_006.cif
_cod_data_source_block TBBPA_HMTA
_cod_depositor_comments
;
The following automatic conversions were performed:

'_symmetry_cell_setting' value 'Triclinic' changed to 'triclinic'
according to /home/saulius/struct/CIF-dictionaries/cif_core.dic
dictionary named 'cif_core.dic' version 2.4.1 from 2010-06-29.

Automatic conversion script
Id: cif_fix_values 1715 2011-07-08 13:25:40Z adriana 
;
_cod_original_sg_symbol_H-M P-1
_cod_database_code 4500922

loop_
_symmetry_equiv_pos_as_xyz
'x, y, z'
'-x, -y, -z'

loop_
_atom_site_label
_atom_site_type_symbol
_atom_site_fract_x
_atom_site_fract_y
_atom_site_fract_z
_atom_site_U_iso_or_equiv
_atom_site_adp_type
_atom_site_occupancy
_atom_site_symmetry_multiplicity
_atom_site_calc_flag
_atom_site_refinement_flags
Br1 Br 0.89774(7) 0.27125(6) 0.12226(4) 0.0595(2) Uani 1 1 d .
O1 O 0.6508(6) 0.0980(4) 0.1858(3) 0.0522(12) Uani 1 1 d .
H1 H 0.700(8) 0.133(5) 0.230(4) 0.06(2) Uiso 1 1 d .
N1 N 1.1192(7) 0.3502(4) 0.4678(3) 0.0605(14) Uani 1 1 d .
C1 C 0.5590(7) 0.1434(4) 0.1151(3) 0.0334(12) Uani 1 1 d .
Br2 Br 0.25150(8) 0.00641(5) 0.12889(4) 0.05582(19) Uani 1 1 d .
O2 O 0.6975(6) 0.3625(4) -0.3555(3) 0.0589(12) Uani 1 1 d .
H2 H 0.723(7) 0.305(4) -0.387(4) 0.046(18) Uiso 1 1 d .
N2 N 1.1262(7) 0.1346(5) 0.4583(4) 0.0607(14) Uani 1 1 d .
C2 C 0.6395(6) 0.2217(4) 0.0754(3) 0.0319(12) Uani 1 1 d .
Br3 Br 0.62077(9) 0.09358(5) -0.36715(4) 0.05435(19) Uani 1 1 d .
N3 N 0.8877(7) 0.2516(4) 0.5194(3) 0.0547(13) Uani 1 1 d .
C3 C 0.5394(7) 0.2642(5) 0.0033(3) 0.0351(13) Uani 1 1 d .
H3 H 0.596(5) 0.321(3) -0.015(2) 0.001(9) Uiso 1 1 d .
Br4 Br 0.58316(10) 0.59118(5) -0.25093(5) 0.0678(2) Uani 1 1 d .
N4 N 0.8861(6) 0.2130(4) 0.3500(3) 0.0429(11) Uani 1 1 d .
C4 C 0.3515(6) 0.2300(4) -0.0349(3) 0.0293(11) Uani 1 1 d .
C5 C 0.2702(7) 0.1493(4) 0.0019(3) 0.0337(12) Uani 1 1 d .
H5 H 0.136(6) 0.120(4) -0.019(3) 0.028(12) Uiso 1 1 d .
C6 C 0.3729(7) 0.1097(4) 0.0763(3) 0.0310(11) Uani 1 1 d .
C7 C 0.5880(7) 0.3397(5) -0.2995(3) 0.0397(13) Uani 1 1 d .
C8 C 0.5394(7) 0.2278(4) -0.2921(3) 0.0342(12) Uani 1 1 d .
C9 C 0.4274(7) 0.2131(5) -0.2304(3) 0.0359(13) Uani 1 1 d .
H9 H 0.411(6) 0.144(4) -0.223(3) 0.037(14) Uiso 1 1 d .
C10 C 0.3585(6) 0.3102(4) -0.1757(3) 0.0300(11) Uani 1 1 d .
C11 C 0.4067(7) 0.4215(5) -0.1841(4) 0.0355(12) Uani 1 1 d .
H11 H 0.367(5) 0.489(4) -0.146(3) 0.028(12) Uiso 1 1 d .
C12 C 0.5189(7) 0.4351(4) -0.2445(3) 0.0355(12) Uani 1 1 d .
C13 C 0.2382(6) 0.2889(4) -0.1091(4) 0.0370(12) Uani 1 1 d .
C14 C 0.0624(10) 0.2105(8) -0.1688(6) 0.061(2) Uani 1 1 d .
H14C H 0.005(7) 0.244(4) -0.227(4) 0.058(16) Uiso 1 1 d .
H14B H 0.090(7) 0.138(4) -0.196(4) 0.042(18) Uiso 1 1 d .
H14A H -0.016(7) 0.214(5) -0.133(4) 0.06(2) Uiso 1 1 d .
C15 C 0.1802(12) 0.4059(7) -0.0546(6) 0.059(2) Uani 1 1 d .
H15A H 0.306(8) 0.456(5) -0.011(4) 0.060(18) Uiso 1 1 d .
H15B H 0.118(8) 0.388(5) -0.024(4) 0.06(2) Uiso 1 1 d .
H15C H 0.107(7) 0.428(5) -0.099(4) 0.05(2) Uiso 1 1 d .
C16 C 1.0054(9) 0.3577(5) 0.5336(4) 0.0622(17) Uani 1 1 d .
H16A H 0.9265 0.4234 0.5299 0.075 Uiso 1 1 calc R
H16B H 1.0854 0.3747 0.5967 0.075 Uiso 1 1 calc R
C17 C 0.7719(8) 0.2268(5) 0.4224(4) 0.0592(16) Uani 1 1 d .
H17A H 0.6906 0.2911 0.4167 0.071 Uiso 1 1 calc R
H17B H 0.6931 0.1548 0.4104 0.071 Uiso 1 1 calc R
C18 C 1.0055(9) 0.1171(5) 0.3604(4) 0.0609(17) Uani 1 1 d .
H18A H 1.0854 0.1093 0.3158 0.073 Uiso 1 1 calc R
H18B H 0.9281 0.0438 0.3448 0.073 Uiso 1 1 calc R
C19 C 1.0044(8) 0.1538(5) 0.5222(4) 0.0504(15) Uani 1 1 d .
H19A H 1.0803 0.1658 0.5859 0.060 Uiso 1 1 calc R
H19B H 0.9241 0.0822 0.5093 0.060 Uiso 1 1 calc R
C20 C 0.9995(8) 0.3235(5) 0.3738(4) 0.0548(15) Uani 1 1 d .
H20A H 0.9176 0.3875 0.3685 0.066 Uiso 1 1 calc R
H20B H 1.0769 0.3197 0.3283 0.066 Uiso 1 1 calc R
C21 C 1.2365(8) 0.2465(8) 0.4714(5) 0.083(2) Uani 1 1 d .
H21A H 1.3069 0.2372 0.4226 0.100 Uiso 1 1 calc R
H21B H 1.3257 0.2627 0.5319 0.100 Uiso 1 1 calc R

loop_
_atom_site_aniso_label
_atom_site_aniso_U_11
_atom_site_aniso_U_22
_atom_site_aniso_U_33
_atom_site_aniso_U_23
_atom_site_aniso_U_13
_atom_site_aniso_U_12
Br1 0.0346(3) 0.0961(5) 0.0549(4) 0.0384(4) 0.0042(3) -0.0029(3)
O1 0.065(3) 0.048(3) 0.041(3) 0.022(2) -0.006(2) -0.006(2)
N1 0.082(4) 0.056(3) 0.038(3) 0.014(2) 0.003(3) -0.026(3)
C1 0.046(3) 0.032(3) 0.023(3) 0.011(2) 0.004(2) 0.011(2)
Br2 0.0652(4) 0.0528(4) 0.0576(4) 0.0329(3) 0.0108(3) -0.0114(3)
O2 0.095(3) 0.037(3) 0.064(3) 0.012(2) 0.059(3) 0.013(2)
N2 0.058(3) 0.066(4) 0.061(4) 0.016(3) 0.016(3) 0.018(3)
C2 0.019(2) 0.042(3) 0.035(3) 0.009(2) 0.006(2) 0.000(2)
Br3 0.0878(5) 0.0353(3) 0.0433(4) 0.0076(3) 0.0237(3) 0.0113(3)
N3 0.080(3) 0.042(3) 0.051(3) 0.015(2) 0.030(3) 0.014(3)
C3 0.038(3) 0.039(3) 0.037(3) 0.018(3) 0.016(3) 0.001(3)
Br4 0.1021(5) 0.0347(3) 0.0882(5) 0.0182(3) 0.0636(4) 0.0043(3)
N4 0.053(3) 0.045(3) 0.034(3) 0.014(2) 0.011(2) 0.000(2)
C4 0.032(3) 0.031(3) 0.028(3) 0.008(2) 0.013(2) 0.001(2)
C5 0.035(3) 0.032(3) 0.036(3) 0.010(2) 0.011(3) 0.002(2)
C6 0.034(3) 0.029(3) 0.033(3) 0.010(2) 0.011(2) -0.002(2)
C7 0.053(3) 0.040(3) 0.032(3) 0.012(2) 0.017(3) 0.001(3)
C8 0.048(3) 0.035(3) 0.018(3) 0.007(2) 0.005(2) 0.000(2)
C9 0.044(3) 0.029(3) 0.033(3) 0.015(2) -0.003(2) -0.005(3)
C10 0.026(3) 0.037(3) 0.026(3) 0.015(2) -0.002(2) -0.001(2)
C11 0.042(3) 0.031(3) 0.036(3) 0.010(2) 0.011(3) 0.002(2)
C12 0.047(3) 0.026(3) 0.039(3) 0.013(2) 0.016(2) 0.001(2)
C13 0.028(3) 0.046(3) 0.044(3) 0.022(3) 0.010(2) 0.005(2)
C14 0.044(4) 0.085(6) 0.062(5) 0.043(5) 0.005(4) -0.004(4)
C15 0.067(5) 0.065(5) 0.072(6) 0.041(4) 0.044(5) 0.025(4)
C16 0.076(4) 0.046(4) 0.058(4) 0.004(3) 0.012(4) -0.012(3)
C17 0.054(4) 0.061(4) 0.068(5) 0.023(3) 0.016(3) 0.011(3)
C18 0.076(4) 0.057(4) 0.045(4) 0.002(3) 0.013(3) 0.012(3)
C19 0.074(4) 0.040(3) 0.040(3) 0.016(3) 0.014(3) 0.012(3)
C20 0.073(4) 0.047(4) 0.052(4) 0.022(3) 0.020(3) 0.001(3)
C21 0.037(4) 0.148(8) 0.061(5) 0.039(5) -0.008(3) -0.003(5)

loop_
_atom_type_symbol
_atom_type_description
_atom_type_scat_dispersion_real
_atom_type_scat_dispersion_imag
_atom_type_scat_source
C C 0.0033 0.0016 'International Tables Vol C Tables 4.2.6.8 and 6.1.1.4'
H H 0.0000 0.0000 'International Tables Vol C Tables 4.2.6.8 and 6.1.1.4'
N N 0.0061 0.0033 'International Tables Vol C Tables 4.2.6.8 and 6.1.1.4'
O O 0.0106 0.0060 'International Tables Vol C Tables 4.2.6.8 and 6.1.1.4'
Br Br -0.2901 2.4595 'International Tables Vol C Tables 4.2.6.8 and 6.1.1.4'

loop_
_geom_angle_atom_site_label_1
_geom_angle_atom_site_label_2
_geom_angle_atom_site_label_3
_geom_angle
C16 N1 C20 108.6(5)
C16 N1 C21 108.7(5)
C20 N1 C21 105.7(5)
O1 C1 C6 119.3(5)
O1 C1 C2 124.8(5)
C6 C1 C2 115.9(4)
C19 N2 C21 108.5(5)
C19 N2 C18 107.2(4)
C21 N2 C18 102.9(5)
C3 C2 C1 122.2(4)
C3 C2 Br1 118.6(4)
C1 C2 Br1 119.2(4)
C19 N3 C16 108.6(5)
C19 N3 C17 105.8(4)
C16 N3 C17 107.3(4)
C2 C3 C4 121.3(5)
C18 N4 C20 109.7(4)
C18 N4 C17 107.8(4)
C20 N4 C17 105.2(4)
C5 C4 C3 117.3(5)
C5 C4 C13 122.6(4)
C3 C4 C13 119.9(4)
C6 C5 C4 120.3(5)
C1 C6 C5 122.9(4)
C1 C6 Br2 118.4(4)
C5 C6 Br2 118.7(4)
O2 C7 C8 124.8(5)
O2 C7 C12 118.0(5)
C8 C7 C12 117.2(4)
C7 C8 C9 120.6(5)
C7 C8 Br3 119.8(4)
C9 C8 Br3 119.6(4)
C8 C9 C10 121.5(5)
C11 C10 C9 117.4(5)
C11 C10 C13 123.3(5)
C9 C10 C13 119.2(4)
C12 C11 C10 120.6(5)
C11 C12 C7 122.7(5)
C11 C12 Br4 118.3(4)
C7 C12 Br4 119.0(4)
C10 C13 C15 111.1(5)
C10 C13 C4 109.9(4)
C15 C13 C4 106.5(5)
C10 C13 C14 108.1(5)
C15 C13 C14 109.7(6)
C4 C13 C14 111.5(5)
N1 C16 N3 114.0(5)
N3 C17 N4 112.7(4)
N4 C18 N2 113.1(4)
N2 C19 N3 116.3(5)
N4 C20 N1 113.5(4)
N2 C21 N1 113.4(5)

loop_
_geom_bond_atom_site_label_1
_geom_bond_atom_site_label_2
_geom_bond_distance
Br1 C2 1.900(4)
O1 C1 1.347(6)
N1 C16 1.412(7)
N1 C20 1.447(7)
N1 C21 1.495(8)
C1 C6 1.373(6)
C1 C2 1.388(6)
Br2 C6 1.894(5)
O2 C7 1.346(6)
N2 C19 1.427(7)
N2 C21 1.474(8)
N2 C18 1.504(7)
C2 C3 1.365(6)
Br3 C8 1.883(5)
N3 C19 1.435(6)
N3 C16 1.444(7)
N3 C17 1.472(7)
C3 C4 1.385(6)
Br4 C12 1.901(5)
N4 C18 1.444(7)
N4 C20 1.449(6)
N4 C17 1.490(7)
C4 C5 1.384(6)
C4 C13 1.537(6)
C5 C6 1.378(6)
C7 C8 1.382(6)
C7 C12 1.390(6)
C8 C9 1.399(7)
C9 C10 1.400(7)
C10 C11 1.380(6)
C10 C13 1.525(6)
C11 C12 1.381(7)
C13 C15 1.531(8)
C13 C14 1.541(8)

loop_
_cod_related_entry_id
_cod_related_entry_database
_cod_related_entry_code
1 ChemSpider 30661319
